data_7234799
loop_
_publ_author_name
'Zhu, Li-Na'
'Deng, Zhaopeng'
'Huo, Li-Hua'
'Gao, Shan'

_publ_section_title
;
 A series of helical coordination polymers based on two racemic
 bis(pyridylmethylene) propane-1,2-diamine ligands: Relationship of
 conformations, structures and properties
;
_journal_name_full CrystEngComm
_journal_paper_doi 10.1039/C9CE01210A
_journal_year 2019
_chemical_formula_moiety 'C15 H20 Cl4 N4 Zn2'
_chemical_formula_sum 'C15 H20 Cl4 N4 Zn2'
_chemical_formula_weight 528.89
_space_group_crystal_system monoclinic
_space_group_IT_number 14
_space_group_name_Hall '-P 2ybc'
_space_group_name_H-M_alt 'P 1 21/c 1'
_symmetry_space_group_name_Hall '-P 2ybc'
_symmetry_space_group_name_H-M 'P 1 21/c 1'
_atom_sites_solution_hydrogens mixed
_audit_creation_method SHELXL-2018/3
_audit_update_record
;
2019-07-01 deposited with the CCDC.    2019-10-28 downloaded from the CCDC.
;
_cell_angle_alpha 90
_cell_angle_beta 89.934(6)
_cell_angle_gamma 90
_cell_formula_units_Z 4
_cell_length_a 8.2155(5)
_cell_length_b 9.0903(6)
_cell_length_c 28.4307(15)
_cell_measurement_reflns_used 1839
_cell_measurement_temperature 295(2)
_cell_measurement_theta_max 26.2940
_cell_measurement_theta_min 3.6580
_cell_volume 2123.2(2)
_computing_cell_refinement
;
CrysAlis Pro (Agilent, 2013)
;
_computing_data_collection
;
CrysAlis Pro (Agilent, 2013)
;
_computing_data_reduction
;
CrysAlis Pro (Agilent, 2013)
;
_computing_molecular_graphics '(K. Brandenburg, Diamond 3.1, 2009)'
_computing_publication_material '(K. Brandenburg, Diamond 3.1, 2009)'
_computing_structure_refinement 'SHELXL-2018/3 (Sheldrick, 2018)'
_diffrn_ambient_temperature 295(2)
_diffrn_detector_area_resol_mean 16.1954
_diffrn_measured_fraction_theta_full 0.993
_diffrn_measured_fraction_theta_max 0.989
_diffrn_measurement_device_type 'Xcalibur, Eos'
_diffrn_measurement_method '\w scans'
_diffrn_radiation_type MoK\a
_diffrn_radiation_wavelength 0.71073
_diffrn_reflns_av_R_equivalents 0.0351
_diffrn_reflns_av_unetI/netI 0.0720
_diffrn_reflns_Laue_measured_fraction_full 0.993
_diffrn_reflns_Laue_measured_fraction_max 0.989
_diffrn_reflns_limit_h_max 10
_diffrn_reflns_limit_h_min -9
_diffrn_reflns_limit_k_max 11
_diffrn_reflns_limit_k_min -9
_diffrn_reflns_limit_l_max 36
_diffrn_reflns_limit_l_min -17
_diffrn_reflns_number 7738
_diffrn_reflns_point_group_measured_fraction_full 0.993
_diffrn_reflns_point_group_measured_fraction_max 0.989
_diffrn_reflns_theta_full 26.000
_diffrn_reflns_theta_max 27.562
_diffrn_reflns_theta_min 3.636
_diffrn_source 'Enhance (Mo) X-ray Source'
_exptl_absorpt_coefficient_mu 2.768
_exptl_absorpt_correction_T_max 1.00000
_exptl_absorpt_correction_T_min 0.34489
_exptl_absorpt_correction_type multi-scan
_exptl_absorpt_process_details
; 
CrysAlis Pro (Agilent, 2013)
Empirical absorption correction using spherical harmonics,
 implemented in SCALE3 ABSPACK scaling algorithm. 
;
_exptl_crystal_colour colorless
_exptl_crystal_density_diffrn 1.655
_exptl_crystal_description block
_exptl_crystal_F_000 1064
_exptl_crystal_size_max 0.180
_exptl_crystal_size_mid 0.150
_exptl_crystal_size_min 0.130
_refine_diff_density_max 1.675
_refine_diff_density_min -0.505
_refine_diff_density_rms 0.112
_refine_ls_extinction_method none
_refine_ls_goodness_of_fit_ref 1.035
_refine_ls_hydrogen_treatment constr
_refine_ls_matrix_type full
_refine_ls_number_parameters 227
_refine_ls_number_reflns 4848
_refine_ls_number_restraints 1
_refine_ls_restrained_S_all 1.036
_refine_ls_R_factor_all 0.1029
_refine_ls_R_factor_gt 0.0613
_refine_ls_shift/su_max 0.001
_refine_ls_shift/su_mean 0.000
_refine_ls_structure_factor_coef Fsqd
_refine_ls_weighting_details 'w=1/[\s^2^(Fo^2^)+(0.0739P)^2^+0.6615P] where P=(Fo^2^+2Fc^2^)/3'
_refine_ls_weighting_scheme calc
_refine_ls_wR_factor_gt 0.1424
_refine_ls_wR_factor_ref 0.1620
_reflns_Friedel_coverage 0.000
_reflns_number_gt 3145
_reflns_number_total 4848
_reflns_threshold_expression 'I > 2\s(I)'
_cod_data_source_file c9ce01210a2.cif
_cod_data_source_block d8242
_cod_original_cell_volume 2123.3(2)
_cod_database_code 7234799
_shelx_shelxl_version_number 2018/3
_shelx_space_group_comment
;
The symmetry employed for this shelxl refinement is uniquely defined
by the following loop, which should always be used as a source of
symmetry information in preference to the above space-group names.
They are only intended as comments.
;
_shelx_estimated_absorpt_t_min 0.636
_shelx_estimated_absorpt_t_max 0.715

loop_
_space_group_symop_operation_xyz
'x, y, z'
'-x, y+1/2, -z+1/2'
'-x, -y, -z'
'x, -y-1/2, z-1/2'

loop_
_atom_site_label
_atom_site_type_symbol
_atom_site_fract_x
_atom_site_fract_y
_atom_site_fract_z
_atom_site_U_iso_or_equiv
_atom_site_adp_type
_atom_site_occupancy
_atom_site_site_symmetry_order
_atom_site_calc_flag
_atom_site_refinement_flags_posn
_atom_site_refinement_flags_adp
Zn1 Zn 1.18644(8) 0.58920(7) 0.43933(2) 0.0363(2) Uani 1 1 d . .
Zn2 Zn 0.98982(8) 0.11239(7) 0.31789(2) 0.0385(2) Uani 1 1 d . .
Cl1 Cl 0.9511(2) 0.68973(17) 0.41792(6) 0.0497(4) Uani 1 1 d . .
Cl2 Cl 1.3353(2) 0.6983(2) 0.49358(6) 0.0600(5) Uani 1 1 d . .
Cl3 Cl 0.9758(2) 0.35633(16) 0.31527(6) 0.0512(4) Uani 1 1 d . .
Cl4 Cl 1.2319(2) 0.0093(2) 0.31170(7) 0.0668(5) Uani 1 1 d . .
N1 N 1.1459(6) 0.3713(5) 0.45192(16) 0.0378(11) Uani 1 1 d . .
N2 N 0.8515(6) 0.0167(5) 0.37074(16) 0.0376(11) Uani 1 1 d . .
H2N H 0.898975 -0.064519 0.377944 0.056 Uiso 1 1 d R U
N3 N 0.8156(6) 0.0271(5) 0.27152(16) 0.0382(11) Uani 1 1 d . .
H3N H 0.866534 -0.018763 0.249528 0.057 Uiso 1 1 d R U
N4 N 0.6695(6) 0.0647(5) 0.11993(16) 0.0390(12) Uani 1 1 d . .
C1 C 1.2614(8) 0.2840(7) 0.4695(2) 0.0453(16) Uani 1 1 d . .
H1A H 1.354104 0.326615 0.482329 0.054 Uiso 1 1 calc R U
C2 C 1.2482(8) 0.1329(7) 0.4691(2) 0.0499(17) Uani 1 1 d . .
H2A H 1.331463 0.074745 0.481146 0.060 Uiso 1 1 calc R U
C3 C 1.1112(8) 0.0698(7) 0.4510(2) 0.0457(16) Uani 1 1 d . .
H3A H 1.101565 -0.032071 0.449916 0.055 Uiso 1 1 calc R U
C4 C 0.9872(7) 0.1577(6) 0.43432(19) 0.0370(13) Uani 1 1 d . .
C5 C 1.0100(7) 0.3091(6) 0.43551(19) 0.0363(13) Uani 1 1 d . .
H5A H 0.927205 0.369585 0.424420 0.044 Uiso 1 1 calc R U
C6 C 0.8295(8) 0.0996(7) 0.4156(2) 0.0424(14) Uani 1 1 d . .
H6A H 0.780502 0.035324 0.438870 0.051 Uiso 1 1 calc R U
H6B H 0.755559 0.181146 0.410293 0.051 Uiso 1 1 calc R U
C7 C 0.6929(8) -0.0238(7) 0.3491(2) 0.0439(15) Uani 1 1 d . U
H7A H 0.634326 0.069004 0.344493 0.053 Uiso 1 1 calc R U
C8 C 0.5847(12) -0.1170(12) 0.3792(4) 0.104(3) Uani 1 1 d . U
H8A H 0.637329 -0.209177 0.385543 0.156 Uiso 1 1 calc R U
H8B H 0.483861 -0.134544 0.363137 0.156 Uiso 1 1 calc R U
H8C H 0.563362 -0.067081 0.408358 0.156 Uiso 1 1 calc R U
C9 C 0.7264(8) -0.0835(7) 0.3001(2) 0.0466(16) Uani 1 1 d . .
H9A H 0.790533 -0.172760 0.302414 0.056 Uiso 1 1 calc R U
H9B H 0.624242 -0.107669 0.284872 0.056 Uiso 1 1 calc R U
C10 C 0.7081(8) 0.1385(7) 0.2489(2) 0.0430(15) Uani 1 1 d . .
H10A H 0.770438 0.227389 0.243387 0.052 Uiso 1 1 calc R U
H10B H 0.620418 0.162790 0.270466 0.052 Uiso 1 1 calc R U
C11 C 0.6354(7) 0.0872(6) 0.2028(2) 0.0393(14) Uani 1 1 d . .
C12 C 0.4818(9) 0.0249(8) 0.1990(2) 0.0548(17) Uani 1 1 d . .
H12A H 0.417435 0.011332 0.225587 0.066 Uiso 1 1 calc R U
C13 C 0.4257(8) -0.0167(9) 0.1551(2) 0.0588(19) Uani 1 1 d . .
H13A H 0.323961 -0.060490 0.151964 0.071 Uiso 1 1 calc R U
C14 C 0.5197(8) 0.0067(8) 0.1170(2) 0.0510(17) Uani 1 1 d . .
H14A H 0.479243 -0.018206 0.087496 0.061 Uiso 1 1 calc R U
C15 C 0.7224(7) 0.1046(6) 0.1623(2) 0.0361(13) Uani 1 1 d . .
H15A H 0.825107 0.146969 0.164456 0.043 Uiso 1 1 calc R U

loop_
_atom_site_aniso_label
_atom_site_aniso_U_11
_atom_site_aniso_U_22
_atom_site_aniso_U_33
_atom_site_aniso_U_23
_atom_site_aniso_U_13
_atom_site_aniso_U_12
Zn1 0.0385(4) 0.0336(4) 0.0368(4) -0.0032(3) -0.0010(3) -0.0009(3)
Zn2 0.0355(4) 0.0391(4) 0.0409(4) 0.0012(3) 0.0025(3) -0.0001(3)
Cl1 0.0447(9) 0.0390(8) 0.0654(10) 0.0053(8) -0.0029(8) 0.0086(7)
Cl2 0.0459(9) 0.0748(12) 0.0591(10) -0.0298(9) -0.0077(8) -0.0015(9)
Cl3 0.0599(11) 0.0358(8) 0.0578(9) 0.0032(7) 0.0066(8) -0.0085(7)
Cl4 0.0456(10) 0.0852(14) 0.0697(12) -0.0072(10) 0.0059(9) 0.0195(9)
N1 0.035(3) 0.040(3) 0.038(3) 0.001(2) 0.000(2) -0.004(2)
N2 0.044(3) 0.032(2) 0.038(3) 0.003(2) -0.006(2) -0.004(2)
N3 0.044(3) 0.040(3) 0.030(2) -0.001(2) 0.000(2) 0.008(2)
N4 0.034(3) 0.044(3) 0.039(3) 0.000(2) -0.004(2) 0.002(2)
C1 0.039(3) 0.044(4) 0.053(4) 0.004(3) -0.011(3) -0.001(3)
C2 0.045(4) 0.049(4) 0.056(4) 0.007(3) -0.002(3) 0.012(3)
C3 0.055(4) 0.034(3) 0.048(4) 0.003(3) -0.002(3) -0.001(3)
C4 0.043(3) 0.038(3) 0.030(3) -0.003(2) 0.003(3) -0.004(3)
C5 0.036(3) 0.038(3) 0.035(3) 0.004(3) 0.002(3) -0.001(3)
C6 0.046(4) 0.044(3) 0.037(3) -0.002(3) 0.008(3) -0.012(3)
C7 0.043(4) 0.042(3) 0.046(3) 0.007(3) -0.010(3) -0.011(3)
C8 0.091(7) 0.113(8) 0.108(8) 0.026(6) -0.008(6) -0.030(6)
C9 0.054(4) 0.039(3) 0.047(3) 0.002(3) -0.014(3) -0.009(3)
C10 0.051(4) 0.044(3) 0.034(3) 0.000(3) 0.000(3) 0.016(3)
C11 0.042(3) 0.040(3) 0.036(3) 0.002(3) -0.001(3) 0.007(3)
C12 0.050(4) 0.066(4) 0.048(4) 0.008(3) 0.008(3) -0.003(4)
C13 0.040(4) 0.081(5) 0.055(4) 0.003(4) 0.002(3) -0.015(4)
C14 0.050(4) 0.062(4) 0.042(4) -0.004(3) -0.012(3) -0.006(3)
C15 0.033(3) 0.033(3) 0.042(3) 0.003(3) -0.001(3) 0.002(2)

loop_
_atom_type_symbol
_atom_type_description
_atom_type_scat_dispersion_real
_atom_type_scat_dispersion_imag
_atom_type_scat_source
C C 0.0033 0.0016 'International Tables Vol C Tables 4.2.6.8 and 6.1.1.4'
H H 0.0000 0.0000 'International Tables Vol C Tables 4.2.6.8 and 6.1.1.4'
N N 0.0061 0.0033 'International Tables Vol C Tables 4.2.6.8 and 6.1.1.4'
Zn Zn 0.2839 1.4301 'International Tables Vol C Tables 4.2.6.8 and 6.1.1.4'
Cl Cl 0.1484 0.1585 'International Tables Vol C Tables 4.2.6.8 and 6.1.1.4'

loop_
_geom_angle_atom_site_label_1
_geom_angle_atom_site_label_2
_geom_angle_atom_site_label_3
_geom_angle
_geom_angle_site_symmetry_1
_geom_angle_site_symmetry_3
N1 Zn1 N4 97.6(2) . 2_755
N1 Zn1 Cl2 113.87(13) . .
N4 Zn1 Cl2 107.51(13) 2_755 .
N1 Zn1 Cl1 107.76(14) . .
N4 Zn1 Cl1 108.53(13) 2_755 .
Cl2 Zn1 Cl1 119.31(7) . .
N2 Zn2 N3 85.79(18) . .
N2 Zn2 Cl4 111.89(14) . .
N3 Zn2 Cl4 114.16(14) . .
N2 Zn2 Cl3 114.48(14) . .
N3 Zn2 Cl3 108.22(13) . .
Cl4 Zn2 Cl3 117.92(8) . .
C1 N1 C5 118.3(5) . .
C1 N1 Zn1 121.8(4) . .
C5 N1 Zn1 119.1(4) . .
C7 N2 C6 111.9(5) . .
C7 N2 Zn2 106.5(3) . .
C6 N2 Zn2 118.2(3) . .
C7 N2 H2N 106.5 . .
C6 N2 H2N 106.6 . .
Zn2 N2 H2N 106.5 . .
C9 N3 C10 113.8(5) . .
C9 N3 Zn2 104.1(3) . .
C10 N3 Zn2 115.2(4) . .
C9 N3 H3N 108.0 . .
C10 N3 H3N 107.7 . .
Zn2 N3 H3N 107.7 . .
C15 N4 C14 117.6(6) . .
C15 N4 Zn1 121.4(4) . 2_745
C14 N4 Zn1 121.0(4) . 2_745
N1 C1 C2 122.3(5) . .
N1 C1 H1A 118.8 . .
C2 C1 H1A 118.8 . .
C3 C2 C1 119.1(6) . .
C3 C2 H2A 120.4 . .
C1 C2 H2A 120.4 . .
C2 C3 C4 119.7(6) . .
C2 C3 H3A 120.1 . .
C4 C3 H3A 120.1 . .
C3 C4 C5 117.8(5) . .
C3 C4 C6 123.9(5) . .
C5 C4 C6 118.3(5) . .
N1 C5 C4 122.7(5) . .
N1 C5 H5A 118.6 . .
C4 C5 H5A 118.6 . .
N2 C6 C4 112.2(5) . .
N2 C6 H6A 109.2 . .
C4 C6 H6A 109.2 . .
N2 C6 H6B 109.2 . .
C4 C6 H6B 109.2 . .
H6A C6 H6B 107.9 . .
N2 C7 C8 115.1(5) . .
N2 C7 C9 108.0(5) . .
C8 C7 C9 115.4(6) . .
N2 C7 H7A 105.8 . .
C8 C7 H7A 105.8 . .
C9 C7 H7A 105.8 . .
C7 C8 H8A 109.5 . .
C7 C8 H8B 109.5 . .
H8A C8 H8B 109.5 . .
C7 C8 H8C 109.5 . .
H8A C8 H8C 109.5 . .
H8B C8 H8C 109.5 . .
N3 C9 C7 110.4(5) . .
N3 C9 H9A 109.6 . .
C7 C9 H9A 109.6 . .
N3 C9 H9B 109.6 . .
C7 C9 H9B 109.6 . .
H9A C9 H9B 108.1 . .
N3 C10 C11 113.5(5) . .
N3 C10 H10A 108.9 . .
C11 C10 H10A 108.9 . .
N3 C10 H10B 108.9 . .
C11 C10 H10B 108.9 . .
H10A C10 H10B 107.7 . .
C15 C11 C12 117.3(5) . .
C15 C11 C10 119.3(6) . .
C12 C11 C10 123.5(6) . .
C13 C12 C11 119.0(7) . .
C13 C12 H12A 120.5 . .
C11 C12 H12A 120.5 . .
C14 C13 C12 119.4(6) . .
C14 C13 H13A 120.3 . .
C12 C13 H13A 120.3 . .
N4 C14 C13 122.5(6) . .
N4 C14 H14A 118.8 . .
C13 C14 H14A 118.8 . .
N4 C15 C11 124.1(5) . .
N4 C15 H15A 117.9 . .
C11 C15 H15A 117.9 . .

loop_
_geom_bond_atom_site_label_1
_geom_bond_atom_site_label_2
_geom_bond_distance
_geom_bond_site_symmetry_2
Zn1 N1 2.040(5) .
Zn1 N4 2.070(5) 2_755
Zn1 Cl2 2.2051(16) .
Zn1 Cl1 2.2241(16) .
Zn2 N2 2.074(5) .
Zn2 N3 2.096(4) .
Zn2 Cl4 2.2056(19) .
Zn2 Cl3 2.2217(16) .
N1 C1 1.334(7) .
N1 C5 1.336(7) .
N2 C7 1.488(7) .
N2 C6 1.492(7) .
N2 H2N 0.8599 .
N3 C9 1.486(8) .
N3 C10 1.489(7) .
N3 H3N 0.8599 .
N4 C15 1.332(7) .
N4 C14 1.342(8) .
C1 C2 1.377(9) .
C1 H1A 0.9300 .
C2 C3 1.365(9) .
C2 H2A 0.9300 .
C3 C4 1.379(8) .
C3 H3A 0.9300 .
C4 C5 1.389(8) .
C4 C6 1.497(8) .
C5 H5A 0.9300 .
C6 H6A 0.9700 .
C6 H6B 0.9700 .
C7 C8 1.497(11) .
C7 C9 1.520(9) .
C7 H7A 0.9800 .
C8 H8A 0.9600 .
C8 H8B 0.9600 .
C8 H8C 0.9600 .
C9 H9A 0.9700 .
C9 H9B 0.9700 .
C10 C11 1.516(7) .
C10 H10A 0.9700 .
C10 H10B 0.9700 .
C11 C15 1.362(8) .
C11 C12 1.388(9) .
C12 C13 1.383(9) .
C12 H12A 0.9300 .
C13 C14 1.348(9) .
C13 H13A 0.9300 .
C14 H14A 0.9300 .
C15 H15A 0.9300 .

loop_
_geom_hbond_atom_site_label_D
_geom_hbond_atom_site_label_H
_geom_hbond_atom_site_label_A
_geom_hbond_distance_DH
_geom_hbond_distance_HA
_geom_hbond_distance_DA
_geom_hbond_angle_DHA
_geom_hbond_site_symmetry_A
_geom_hbond_publ_flag
N2 H2N Cl1 0.86 2.54 3.362(5) 159.6 1_545 yes
N3 H3N Cl3 0.86 2.52 3.380(5) 177.5 2_745 yes

loop_
_geom_torsion_atom_site_label_1
_geom_torsion_atom_site_label_2
_geom_torsion_atom_site_label_3
_geom_torsion_atom_site_label_4
_geom_torsion
_geom_torsion_site_symmetry_1
C5 N1 C1 C2 3.1(10) .
Zn1 N1 C1 C2 -166.3(5) .
N1 C1 C2 C3 -1.1(11) .
C1 C2 C3 C4 -1.5(10) .
C2 C3 C4 C5 1.9(10) .
C2 C3 C4 C6 -177.4(6) .
C1 N1 C5 C4 -2.6(9) .
Zn1 N1 C5 C4 167.1(5) .
C3 C4 C5 N1 0.1(9) .
C6 C4 C5 N1 179.5(5) .
C7 N2 C6 C4 -172.6(5) .
Zn2 N2 C6 C4 -48.3(6) .
C3 C4 C6 N2 -67.2(8) .
C5 C4 C6 N2 113.6(6) .
C6 N2 C7 C8 -59.0(8) .
Zn2 N2 C7 C8 170.4(6) .
C6 N2 C7 C9 170.4(5) .
Zn2 N2 C7 C9 39.8(5) .
C10 N3 C9 C7 -83.6(6) .
Zn2 N3 C9 C7 42.5(5) .
N2 C7 C9 N3 -57.3(6) .
C8 C7 C9 N3 172.3(6) .
C9 N3 C10 C11 -83.9(6) .
Zn2 N3 C10 C11 156.1(4) .
N3 C10 C11 C15 -85.5(7) .
N3 C10 C11 C12 95.7(7) .
C15 C11 C12 C13 0.4(9) .
C10 C11 C12 C13 179.2(6) .
C11 C12 C13 C14 -1.3(11) .
C15 N4 C14 C13 -2.5(10) .
Zn1 N4 C14 C13 177.0(6) 2_745
C12 C13 C14 N4 2.4(11) .
C14 N4 C15 C11 1.5(9) .
Zn1 N4 C15 C11 -177.9(4) 2_745
C12 C11 C15 N4 -0.5(9) .
C10 C11 C15 N4 -179.4(5) .
